data_7001648
loop_
_publ_author_name
'Liu, Jian-Qiang'
'Zhang, Ya-Nan'
'Wang, Yao-Yu'
'Jin, Jun-Cheng'
'Lermontova, Elmira Kh.'
'Shi, Qi-Zhen'

_publ_section_title
;
 Interplay of coordinative and supramolecular interactions in formation
 of a series of metal--organic complexes bearing diverse
 dimensionalities
;
_journal_issue 27
_journal_name_full 'Dalton Transactions'
_journal_page_first 5365
_journal_page_last 5378
_journal_paper_doi 10.1039/b822083b
_journal_year 2009
_chemical_formula_moiety 'C29H16N4O8Zn2, 2.5(H2O)'
_chemical_formula_sum 'C29 H21 N4 O10.5 Zn2'
_chemical_formula_weight 724.24
_chemical_name_systematic
;
?
;
_space_group_IT_number 2
_symmetry_cell_setting triclinic
_symmetry_space_group_name_Hall '-P 1'
_symmetry_space_group_name_H-M 'P -1'
_atom_sites_solution_hydrogens geom
_atom_sites_solution_primary direct
_atom_sites_solution_secondary difmap
_audit_creation_method SHELXL-97
_cell_angle_alpha 102.897(5)
_cell_angle_beta 99.497(4)
_cell_angle_gamma 105.805(4)
_cell_formula_units_Z 2
_cell_length_a 9.079(2)
_cell_length_b 12.415(3)
_cell_length_c 13.982(3)
_cell_measurement_reflns_used 5060
_cell_measurement_temperature 298(2)
_cell_measurement_theta_max 25.20
_cell_measurement_theta_min 1.54
_cell_volume 1434.7(6)
_computing_cell_refinement APEX2
_computing_data_collection 'APEX2 (Bruker, 2004)'
_computing_data_reduction APEX2
_computing_molecular_graphics APEX2
_computing_publication_material APEX2
_computing_structure_refinement 'SHELXL-97 (Sheldrick, 1997)'
_computing_structure_solution 'SHELXS-97 (Sheldrick, 1990)'
_diffrn_ambient_temperature 298(2)
_diffrn_measured_fraction_theta_full 0.980
_diffrn_measured_fraction_theta_max 0.980
_diffrn_measurement_device_type 'Bruker APEX SMART II'
_diffrn_measurement_method \w
_diffrn_radiation_monochromator graphite
_diffrn_radiation_source 'fine-focus sealed tube'
_diffrn_radiation_type MoK\a
_diffrn_radiation_wavelength 0.71073
_diffrn_reflns_av_R_equivalents 0.0434
_diffrn_reflns_av_sigmaI/netI 0.1557
_diffrn_reflns_limit_h_max 10
_diffrn_reflns_limit_h_min -10
_diffrn_reflns_limit_k_max 12
_diffrn_reflns_limit_k_min -14
_diffrn_reflns_limit_l_max 16
_diffrn_reflns_limit_l_min -16
_diffrn_reflns_number 7322
_diffrn_reflns_theta_full 25.20
_diffrn_reflns_theta_max 25.20
_diffrn_reflns_theta_min 1.54
_diffrn_standards_number 0
_exptl_absorpt_coefficient_mu 1.741
_exptl_absorpt_correction_T_max 0.7563
_exptl_absorpt_correction_T_min 0.6232
_exptl_absorpt_correction_type multi-scan
_exptl_absorpt_process_details SADABS
_exptl_crystal_colour colorless
_exptl_crystal_density_diffrn 1.677
_exptl_crystal_density_method 'not measured'
_exptl_crystal_description block
_exptl_crystal_F_000 734
_exptl_crystal_size_max 0.30
_exptl_crystal_size_mid 0.22
_exptl_crystal_size_min 0.17
_refine_diff_density_max 0.694
_refine_diff_density_min -0.634
_refine_diff_density_rms 0.113
_refine_ls_extinction_method none
_refine_ls_goodness_of_fit_ref 0.878
_refine_ls_hydrogen_treatment constr
_refine_ls_matrix_type full
_refine_ls_number_parameters 416
_refine_ls_number_reflns 5060
_refine_ls_number_restraints 4
_refine_ls_restrained_S_all 0.893
_refine_ls_R_factor_all 0.1190
_refine_ls_R_factor_gt 0.0531
_refine_ls_shift/su_max 0.001
_refine_ls_shift/su_mean 0.000
_refine_ls_structure_factor_coef Fsqd
_refine_ls_weighting_details 'calc w=1/[\s^2^(Fo^2^)+(0.0600P)^2^+0.0059P] where P=(Fo^2^+2Fc^2^)/3'
_refine_ls_weighting_scheme calc
_refine_ls_wR_factor_gt 0.1220
_refine_ls_wR_factor_ref 0.1349
_reflns_number_gt 2325
_reflns_number_total 5060
_reflns_threshold_expression >2sigma(I)
_cod_data_source_file b822083b.txt
_cod_data_source_block compound15
_cod_original_cell_volume 1434.7(5)
_cod_original_formula_sum 'C29 H21 N4 O10.50 Zn2'
_cod_database_code 7001648

loop_
_symmetry_equiv_pos_as_xyz
'x, y, z'
'-x, -y, -z'

loop_
_atom_site_label
_atom_site_type_symbol
_atom_site_fract_x
_atom_site_fract_y
_atom_site_fract_z
_atom_site_U_iso_or_equiv
_atom_site_adp_type
_atom_site_occupancy
_atom_site_symmetry_multiplicity
_atom_site_calc_flag
_atom_site_refinement_flags
_atom_site_disorder_assembly
_atom_site_disorder_group
C28 C 1.6188(7) 0.9553(7) 1.0271(5) 0.0421(19) Uani 1 1 d . . .
H28 H 1.6989 0.9251 1.0452 0.050 Uiso 1 1 calc R . .
O3W O 0.8944(18) 0.6202(11) 0.3209(9) 0.152(6) Uani 0.50 1 d PD . .
H5W H 0.8858 0.6521 0.3709 0.227 Uiso 0.50 1 d PRD . .
H6W H 0.9717 0.6450 0.2931 0.227 Uiso 0.50 1 d PRD . .
O2 O 0.9282(5) 1.1007(4) 0.5421(3) 0.0442(12) Uani 1 1 d . . .
C29 C 1.4680(7) 0.8801(6) 0.9800(5) 0.0412(18) Uani 1 1 d . . .
H29 H 1.4472 0.7999 0.9668 0.049 Uiso 1 1 calc R . .
C25 C 0.3478(8) 0.4569(7) 0.9420(5) 0.060(2) Uani 1 1 d . . .
H25 H 0.2453 0.4278 0.9020 0.072 Uiso 1 1 calc R . .
C21 C 0.4128(7) 0.4884(6) 0.4041(5) 0.0457(19) Uani 1 1 d . . .
H21 H 0.3557 0.4806 0.3399 0.055 Uiso 1 1 calc R . .
C17 C 0.3867(7) 0.8917(6) 0.4751(4) 0.0375(17) Uani 1 1 d . . .
H17 H 0.3108 0.8186 0.4580 0.045 Uiso 1 1 calc R . .
C24 C 0.4626(9) 0.5392(7) 0.9171(5) 0.059(2) Uani 1 1 d . . .
H24 H 0.4359 0.5654 0.8614 0.070 Uiso 1 1 calc R . .
C16 C 0.5455(7) 0.9039(7) 0.5090(5) 0.0437(19) Uani 1 1 d . . .
H16 H 0.5752 0.8393 0.5153 0.052 Uiso 1 1 calc R . .
N1 N 0.2062(6) 0.8098(5) 0.6496(4) 0.0406(14) Uani 1 1 d . . .
N2 N 0.2342(6) 1.0343(6) 0.6857(4) 0.0423(15) Uani 1 1 d . . .
C13 C 0.3674(7) 1.0083(7) 0.7175(4) 0.0411(19) Uani 1 1 d . . .
C5 C 0.3500(7) 0.8839(6) 0.6989(4) 0.0351(17) Uani 1 1 d . . .
C1 C 0.1860(8) 0.6972(7) 0.6327(5) 0.052(2) Uani 1 1 d . . .
H1 H 0.0866 0.6449 0.5984 0.062 Uiso 1 1 calc R . .
C2 C 0.3040(8) 0.6522(7) 0.6628(5) 0.055(2) Uani 1 1 d . . .
H2 H 0.2835 0.5720 0.6500 0.066 Uiso 1 1 calc R . .
Zn1 Zn 1.04044(8) 0.88710(7) 0.59580(6) 0.0377(3) Uani 1 1 d . . .
Zn2 Zn 0.86185(8) 0.79632(8) 0.82479(6) 0.0449(3) Uani 1 1 d . . .
O7 O 1.0792(5) 0.8906(5) 0.8815(3) 0.0622(15) Uani 1 1 d . . .
C6 C 0.6256(7) 0.9375(7) 0.7794(4) 0.0346(17) Uani 1 1 d . . .
O1 O 0.8630(5) 0.9557(4) 0.6127(3) 0.0496(13) Uani 1 1 d . . .
N3 N 0.7732(6) 0.9274(5) 0.8192(4) 0.0361(14) Uani 1 1 d . . .
O3 O 0.8644(5) 0.7305(4) 0.5271(3) 0.0549(14) Uani 1 1 d . . .
N4 N 0.7980(6) 1.1167(6) 0.8429(4) 0.0483(16) Uani 1 1 d . . .
H4 H 0.8423 1.1912 0.8609 0.058 Uiso 1 1 calc R . .
O4 O 0.8488(5) 0.7223(4) 0.6818(3) 0.0546(14) Uani 1 1 d . . .
C18 C 0.7960(7) 0.6884(6) 0.5871(6) 0.0426(18) Uani 1 1 d . . .
O5 O 0.7166(5) 0.6734(5) 0.8579(4) 0.0655(16) Uani 1 1 d . . .
O8 O 1.1568(6) 0.7365(6) 0.8822(4) 0.0739(17) Uani 1 1 d . . .
C7 C 0.6393(7) 1.0544(7) 0.7944(5) 0.0381(17) Uani 1 1 d . . .
C8 C 0.8653(8) 1.0368(7) 0.8552(5) 0.0470(19) Uani 1 1 d . . .
H8 H 0.9712 1.0568 0.8872 0.056 Uiso 1 1 calc R . .
C3 C 0.4501(8) 0.7276(7) 0.7116(5) 0.052(2) Uani 1 1 d . . .
H3 H 0.5313 0.6993 0.7322 0.062 Uiso 1 1 calc R . .
C27 C 1.3477(7) 0.9246(7) 0.9522(4) 0.0381(18) Uani 1 1 d . . .
C9 C 0.5108(8) 1.0944(7) 0.7655(5) 0.0384(17) Uani 1 1 d . . .
C4 C 0.4786(7) 0.8483(7) 0.7309(5) 0.0387(18) Uani 1 1 d . . .
C20 C 0.5540(7) 0.5779(6) 0.4469(5) 0.0454(19) Uani 1 1 d . . .
H20 H 0.5903 0.6309 0.4117 0.054 Uiso 1 1 calc R . .
C26 C 1.1819(8) 0.8426(8) 0.9017(5) 0.049(2) Uani 1 1 d . . .
C19 C 0.6436(7) 0.5898(6) 0.5432(5) 0.0383(17) Uani 1 1 d . . .
C12 C 0.2464(8) 1.1463(8) 0.7036(5) 0.056(2) Uani 1 1 d . . .
H12 H 0.1562 1.1653 0.6831 0.067 Uiso 1 1 calc R . .
C14 C 0.8292(7) 1.0238(7) 0.5652(5) 0.043(2) Uani 1 1 d . . .
C23 C 0.6159(8) 0.5816(6) 0.9750(5) 0.0449(19) Uani 1 1 d . . .
C11 C 0.3849(9) 1.2357(7) 0.7506(5) 0.059(2) Uani 1 1 d . . .
H11 H 0.3869 1.3128 0.7606 0.070 Uiso 1 1 calc R . .
O6 O 0.8531(7) 0.7371(6) 1.0150(5) 0.116(3) Uani 1 1 d . . .
C22 C 0.7382(9) 0.6721(8) 0.9480(7) 0.057(2) Uani 1 1 d . . .
C10 C 0.5192(9) 1.2116(7) 0.7825(5) 0.056(2) Uani 1 1 d . . .
H10 H 0.6137 1.2713 0.8147 0.068 Uiso 1 1 calc R . .
C15 C 0.6582(7) 1.0126(6) 0.5333(5) 0.0352(17) Uani 1 1 d . . .
O1W O 0.8936(8) 0.3629(7) 0.9284(7) 0.192(4) Uani 1 1 d . . .
H1W H 0.9645 0.3324 0.9412 0.289 Uiso 1 1 d RD . .
H2W H 0.8382 0.4023 0.9557 0.289 Uiso 1 1 d RD . .
O2W O 0.9510(11) 0.4985(9) 0.7851(9) 0.254(6) Uani 1 1 d . . .
H3W H 1.0113 0.5669 0.8100 0.382 Uiso 1 1 d RD . .
H4W H 0.9328 0.4567 0.8238 0.382 Uiso 1 1 d RD . .

loop_
_atom_site_aniso_label
_atom_site_aniso_U_11
_atom_site_aniso_U_22
_atom_site_aniso_U_33
_atom_site_aniso_U_23
_atom_site_aniso_U_13
_atom_site_aniso_U_12
C28 0.022(4) 0.058(6) 0.043(4) 0.014(4) 0.001(3) 0.012(4)
O3W 0.217(17) 0.062(10) 0.119(11) -0.003(9) 0.067(12) -0.039(11)
O2 0.020(2) 0.051(4) 0.054(3) 0.021(3) 0.004(2) -0.003(2)
C29 0.033(4) 0.032(5) 0.052(4) 0.007(4) 0.008(3) 0.006(4)
C25 0.034(4) 0.074(7) 0.058(5) 0.024(5) 0.001(4) -0.004(4)
C21 0.032(4) 0.045(5) 0.052(4) 0.015(4) 0.003(4) 0.002(4)
C17 0.019(3) 0.036(5) 0.052(4) 0.014(4) 0.006(3) 0.001(3)
C24 0.053(5) 0.063(6) 0.063(5) 0.041(5) 0.013(4) 0.005(5)
C16 0.032(4) 0.059(6) 0.054(5) 0.030(5) 0.016(4) 0.021(4)
N1 0.025(3) 0.038(4) 0.052(4) 0.012(3) 0.002(3) 0.004(3)
N2 0.030(3) 0.048(5) 0.047(4) 0.013(3) 0.001(3) 0.015(3)
C13 0.029(4) 0.061(6) 0.031(4) 0.016(4) 0.005(3) 0.010(4)
C5 0.023(4) 0.041(5) 0.034(4) 0.012(4) 0.002(3) 0.001(4)
C1 0.029(4) 0.041(6) 0.074(5) 0.014(5) 0.001(4) 0.001(4)
C2 0.034(4) 0.036(5) 0.082(6) 0.009(5) -0.001(4) 0.005(4)
Zn1 0.0157(4) 0.0433(6) 0.0511(5) 0.0221(5) 0.0020(4) 0.0008(4)
Zn2 0.0226(4) 0.0533(7) 0.0536(5) 0.0224(5) 0.0033(4) 0.0014(4)
O7 0.020(3) 0.078(4) 0.078(4) 0.029(3) -0.004(2) 0.002(3)
C6 0.022(4) 0.045(5) 0.036(4) 0.017(4) 0.005(3) 0.006(4)
O1 0.029(3) 0.064(4) 0.067(3) 0.039(3) 0.012(2) 0.014(3)
N3 0.025(3) 0.037(4) 0.040(3) 0.012(3) 0.004(3) 0.001(3)
O3 0.028(3) 0.057(4) 0.068(3) 0.024(3) 0.008(3) -0.009(3)
N4 0.032(3) 0.051(5) 0.052(4) 0.018(4) -0.003(3) 0.002(3)
O4 0.035(3) 0.058(4) 0.049(3) 0.003(3) -0.005(2) 0.000(3)
C18 0.020(4) 0.034(5) 0.068(5) 0.018(5) 0.002(4) 0.001(3)
O5 0.043(3) 0.079(5) 0.073(4) 0.048(4) 0.014(3) -0.004(3)
O8 0.043(3) 0.057(5) 0.095(4) 0.009(4) -0.009(3) 0.001(3)
C7 0.022(4) 0.043(5) 0.043(4) 0.016(4) 0.005(3) 0.000(4)
C8 0.028(4) 0.054(6) 0.045(4) 0.014(4) -0.005(3) -0.001(4)
C3 0.032(4) 0.056(6) 0.064(5) 0.027(5) -0.002(4) 0.008(4)
C27 0.024(4) 0.050(6) 0.033(4) 0.003(4) 0.004(3) 0.010(4)
C9 0.032(4) 0.036(5) 0.041(4) 0.017(4) 0.002(3) 0.001(4)
C4 0.023(4) 0.049(6) 0.042(4) 0.021(4) 0.008(3) 0.002(4)
C20 0.032(4) 0.046(5) 0.048(4) 0.021(4) 0.005(3) -0.008(4)
C26 0.032(4) 0.066(7) 0.043(5) 0.013(5) 0.007(4) 0.007(5)
C19 0.023(3) 0.039(5) 0.047(4) 0.014(4) 0.004(3) 0.001(3)
C12 0.035(5) 0.059(7) 0.064(5) 0.012(5) -0.004(4) 0.014(5)
C14 0.017(4) 0.065(6) 0.041(4) 0.019(4) 0.003(3) 0.004(4)
C23 0.036(4) 0.038(5) 0.054(5) 0.016(4) 0.011(4) -0.001(4)
C11 0.050(5) 0.053(6) 0.065(5) 0.019(5) 0.000(4) 0.011(5)
O6 0.075(5) 0.121(6) 0.093(5) 0.034(5) 0.007(4) -0.057(4)
C22 0.036(5) 0.060(7) 0.075(6) 0.034(6) 0.015(5) 0.004(5)
C10 0.045(5) 0.058(7) 0.049(5) 0.016(5) -0.005(4) -0.002(5)
C15 0.023(4) 0.044(5) 0.042(4) 0.020(4) 0.014(3) 0.007(4)
O1W 0.094(6) 0.124(8) 0.314(12) 0.073(8) -0.040(7) 0.006(6)
O2W 0.136(8) 0.198(12) 0.399(16) 0.125(12) 0.007(9) 0.007(8)

loop_
_atom_type_symbol
_atom_type_description
_atom_type_scat_dispersion_real
_atom_type_scat_dispersion_imag
_atom_type_scat_source
C C 0.0033 0.0016 'International Tables Vol C Tables 4.2.6.8 and 6.1.1.4'
H H 0.0000 0.0000 'International Tables Vol C Tables 4.2.6.8 and 6.1.1.4'
N N 0.0061 0.0033 'International Tables Vol C Tables 4.2.6.8 and 6.1.1.4'
O O 0.0106 0.0060 'International Tables Vol C Tables 4.2.6.8 and 6.1.1.4'
Zn Zn 0.2839 1.4301 'International Tables Vol C Tables 4.2.6.8 and 6.1.1.4'

loop_
_geom_angle_atom_site_label_1
_geom_angle_atom_site_label_2
_geom_angle_atom_site_label_3
_geom_angle
_geom_angle_site_symmetry_1
_geom_angle_site_symmetry_3
_geom_angle_publ_flag
C29 C28 C27 121.0(6) . 2_877 ?
C29 C28 H28 119.5 . . ?
C27 C28 H28 119.5 2_877 . ?
H5W O3W H6W 124.7 . . ?
C14 O2 Zn1 129.7(4) . 2_776 ?
C28 C29 C27 119.9(6) . . ?
C28 C29 H29 120.1 . . ?
C27 C29 H29 120.1 . . ?
C23 C25 C24 120.9(7) 2_667 . ?
C23 C25 H25 119.5 2_667 . ?
C24 C25 H25 119.5 . . ?
C20 C21 C19 120.0(6) . 2_666 ?
C20 C21 H21 120.0 . . ?
C19 C21 H21 120.0 2_666 . ?
C15 C17 C16 120.4(6) 2_676 . ?
C15 C17 H17 119.8 2_676 . ?
C16 C17 H17 119.8 . . ?
C23 C24 C25 120.1(6) . . ?
C23 C24 H24 119.9 . . ?
C25 C24 H24 119.9 . . ?
C15 C16 C17 119.6(6) . . ?
C15 C16 H16 120.2 . . ?
C17 C16 H16 120.2 . . ?
C1 N1 C5 117.3(6) . . ?
C1 N1 Zn1 126.9(5) . 1_455 ?
C5 N1 Zn1 115.5(5) . 1_455 ?
C12 N2 C13 117.3(7) . . ?
C12 N2 Zn1 128.1(5) . 1_455 ?
C13 N2 Zn1 114.0(5) . 1_455 ?
N2 C13 C9 122.1(7) . . ?
N2 C13 C5 116.2(6) . . ?
C9 C13 C5 121.8(6) . . ?
N1 C5 C4 123.6(7) . . ?
N1 C5 C13 115.8(6) . . ?
C4 C5 C13 120.6(6) . . ?
N1 C1 C2 124.0(7) . . ?
N1 C1 H1 118.0 . . ?
C2 C1 H1 118.0 . . ?
C3 C2 C1 118.5(7) . . ?
C3 C2 H2 120.7 . . ?
C1 C2 H2 120.7 . . ?
O2 Zn1 O1 103.30(17) 2_776 . ?
O2 Zn1 O3 89.28(19) 2_776 . ?
O1 Zn1 O3 85.88(19) . . ?
O2 Zn1 N1 105.54(18) 2_776 1_655 ?
O1 Zn1 N1 151.16(19) . 1_655 ?
O3 Zn1 N1 94.3(2) . 1_655 ?
O2 Zn1 N2 98.24(19) 2_776 1_655 ?
O1 Zn1 N2 98.7(2) . 1_655 ?
O3 Zn1 N2 170.0(2) . 1_655 ?
N1 Zn1 N2 77.4(2) 1_655 1_655 ?
O5 Zn2 O7 134.8(2) . . ?
O5 Zn2 O4 101.5(2) . . ?
O7 Zn2 O4 105.44(19) . . ?
O5 Zn2 N3 110.5(2) . . ?
O7 Zn2 N3 97.4(2) . . ?
O4 Zn2 N3 103.84(19) . . ?
C26 O7 Zn2 119.7(5) . . ?
C7 C6 N3 109.6(6) . . ?
C7 C6 C4 121.0(6) . . ?
N3 C6 C4 129.4(7) . . ?
C14 O1 Zn1 123.6(4) . . ?
C8 N3 C6 103.0(5) . . ?
C8 N3 Zn2 120.5(5) . . ?
C6 N3 Zn2 136.4(5) . . ?
C18 O3 Zn1 113.5(5) . . ?
C8 N4 C7 105.6(6) . . ?
C8 N4 H4 127.2 . . ?
C7 N4 H4 127.2 . . ?
C18 O4 Zn2 158.2(4) . . ?
O3 C18 O4 124.0(7) . . ?
O3 C18 C19 117.6(7) . . ?
O4 C18 C19 118.5(6) . . ?
C22 O5 Zn2 117.7(5) . . ?
C6 C7 N4 105.8(6) . . ?
C6 C7 C9 123.6(6) . . ?
N4 C7 C9 130.6(7) . . ?
N3 C8 N4 116.0(6) . . ?
N3 C8 H8 122.0 . . ?
N4 C8 H8 122.0 . . ?
C2 C3 C4 119.9(7) . . ?
C2 C3 H3 120.0 . . ?
C4 C3 H3 120.0 . . ?
C28 C27 C29 119.2(6) 2_877 . ?
C28 C27 C26 120.8(6) 2_877 . ?
C29 C27 C26 120.1(7) . . ?
C13 C9 C10 119.0(7) . . ?
C13 C9 C7 115.8(7) . . ?
C10 C9 C7 125.1(7) . . ?
C5 C4 C3 116.6(7) . . ?
C5 C4 C6 117.1(7) . . ?
C3 C4 C6 126.2(6) . . ?
C21 C20 C19 120.8(6) . . ?
C21 C20 H20 119.6 . . ?
C19 C20 H20 119.6 . . ?
O8 C26 O7 125.0(8) . . ?
O8 C26 C27 119.2(7) . . ?
O7 C26 C27 115.8(8) . . ?
C21 C19 C20 119.2(6) 2_666 . ?
C21 C19 C18 121.7(6) 2_666 . ?
C20 C19 C18 119.1(6) . . ?
N2 C12 C11 123.6(7) . . ?
N2 C12 H12 118.2 . . ?
C11 C12 H12 118.2 . . ?
O1 C14 O2 124.8(6) . . ?
O1 C14 C15 117.6(6) . . ?
O2 C14 C15 117.6(6) . . ?
C25 C23 C24 119.0(6) 2_667 . ?
C25 C23 C22 121.5(7) 2_667 . ?
C24 C23 C22 119.5(7) . . ?
C10 C11 C12 120.0(8) . . ?
C10 C11 H11 120.0 . . ?
C12 C11 H11 120.0 . . ?
O6 C22 O5 124.4(7) . . ?
O6 C22 C23 118.2(7) . . ?
O5 C22 C23 117.4(8) . . ?
C11 C10 C9 118.0(7) . . ?
C11 C10 H10 121.0 . . ?
C9 C10 H10 121.0 . . ?
C17 C15 C16 120.0(6) 2_676 . ?
C17 C15 C14 120.8(6) 2_676 . ?
C16 C15 C14 119.1(6) . . ?
H1W O1W H2W 143.8 . . ?
H3W O2W H4W 118.3 . . ?

loop_
_geom_bond_atom_site_label_1
_geom_bond_atom_site_label_2
_geom_bond_distance
_geom_bond_site_symmetry_2
_geom_bond_publ_flag
C28 C29 1.382(9) . ?
C28 C27 1.390(9) 2_877 ?
C28 H28 0.9300 . ?
O3W H5W 0.7499 . ?
O3W H6W 0.8738 . ?
O2 C14 1.261(8) . ?
O2 Zn1 2.028(4) 2_776 ?
C29 C27 1.391(8) . ?
C29 H29 0.9300 . ?
C25 C23 1.375(8) 2_667 ?
C25 C24 1.397(9) . ?
C25 H25 0.9300 . ?
C21 C20 1.382(9) . ?
C21 C19 1.386(8) 2_666 ?
C21 H21 0.9300 . ?
C17 C15 1.379(8) 2_676 ?
C17 C16 1.396(7) . ?
C17 H17 0.9300 . ?
C24 C23 1.381(9) . ?
C24 H24 0.9300 . ?
C16 C15 1.383(9) . ?
C16 H16 0.9300 . ?
N1 C1 1.320(8) . ?
N1 C5 1.339(8) . ?
N1 Zn1 2.119(5) 1_455 ?
N2 C12 1.327(9) . ?
N2 C13 1.365(7) . ?
N2 Zn1 2.123(6) 1_455 ?
C13 C9 1.386(9) . ?
C13 C5 1.467(9) . ?
C5 C4 1.398(8) . ?
C1 C2 1.386(8) . ?
C1 H1 0.9300 . ?
C2 C3 1.357(9) . ?
C2 H2 0.9300 . ?
Zn1 O2 2.028(4) 2_776 ?
Zn1 O1 2.040(4) . ?
Zn1 O3 2.055(5) . ?
Zn1 N1 2.119(5) 1_655 ?
Zn1 N2 2.123(6) 1_655 ?
Zn2 O5 1.924(5) . ?
Zn2 O7 1.925(5) . ?
Zn2 O4 1.974(5) . ?
Zn2 N3 2.013(5) . ?
O7 C26 1.264(8) . ?
C6 C7 1.387(9) . ?
C6 N3 1.413(7) . ?
C6 C4 1.424(9) . ?
O1 C14 1.256(7) . ?
N3 C8 1.317(8) . ?
O3 C18 1.247(7) . ?
N4 C8 1.326(8) . ?
N4 C7 1.404(8) . ?
N4 H4 0.8600 . ?
O4 C18 1.261(7) . ?
C18 C19 1.501(9) . ?
O5 C22 1.247(8) . ?
O8 C26 1.231(9) . ?
C7 C9 1.421(8) . ?
C8 H8 0.9300 . ?
C3 C4 1.404(9) . ?
C3 H3 0.9300 . ?
C27 C28 1.390(9) 2_877 ?
C27 C26 1.514(9) . ?
C9 C10 1.400(9) . ?
C20 C19 1.407(8) . ?
C20 H20 0.9300 . ?
C19 C21 1.386(8) 2_666 ?
C12 C11 1.374(10) . ?
C12 H12 0.9300 . ?
C14 C15 1.502(8) . ?
C23 C25 1.375(8) 2_667 ?
C23 C22 1.511(9) . ?
C11 C10 1.362(9) . ?
C11 H11 0.9300 . ?
O6 C22 1.224(9) . ?
C10 H10 0.9300 . ?
C15 C17 1.379(8) 2_676 ?
O1W H1W 0.8449 . ?
O1W H2W 0.8668 . ?
O2W H3W 0.8331 . ?
O2W H4W 0.8351 . ?
